data_7000500
loop_
_publ_author_name
'Redshaw, Carl'
'Homden, Damien'
'Hughes, David L.'
'Wright, Joseph A.'
'Elsegood, Mark R. J.'

_publ_section_title
;
 New structural motifs in chromium(iii) calix[4 and 6]arene chemistry
;
_journal_issue 7
_journal_name_full 'Dalton Transactions'
_journal_page_first 1231
_journal_page_last 1242
_journal_paper_doi 10.1039/b813313a
_journal_year 2009
_chemical_formula_moiety 'C140 H176 Cr2 N4 Na2 O14, 4(C2 H3 N)'
_chemical_formula_sum 'C148 H188 Cr2 N8 Na2 O14'
_chemical_formula_weight 2453.04
_chemical_name_common 'Compound 9'
_space_group_IT_number 14
_symmetry_cell_setting monoclinic
_symmetry_Int_Tables_number 14
_symmetry_space_group_name_Hall '-P 2ybc'
_symmetry_space_group_name_H-M 'P 1 21/c 1'
_atom_sites_solution_hydrogens geom
_atom_sites_solution_primary direct
_atom_sites_solution_secondary difmap
_cell_angle_alpha 90.00
_cell_angle_beta 103.1033(10)
_cell_angle_gamma 90.00
_cell_formula_units_Z 2
_cell_length_a 15.8211(11)
_cell_length_b 18.3704(13)
_cell_length_c 24.2099(17)
_cell_measurement_reflns_used 11810
_cell_measurement_temperature 150(2)
_cell_measurement_theta_max 26.18
_cell_measurement_theta_min 2.22
_cell_volume 6853.2(8)
_computing_cell_refinement 'Bruker SAINT'
_computing_data_collection 'Bruker APEX 2'
_computing_data_reduction 'Bruker SAINT'
_computing_molecular_graphics 'CAMERON (Watkin <i>et al</i>, 1993)'
_computing_publication_material
;
SHELXTL, PLATON (Spek, 2003), WinGX (Farrugia, 1999)
and enCIFer (Allen <i>et al.</i>, 2004)
;
_computing_structure_refinement 'Bruker SHELXTL (Sheldrick, 2008)'
_computing_structure_solution 'Bruker SHELXTL (Sheldrick, 2008)'
_diffrn_ambient_temperature 150(2)
_diffrn_measured_fraction_theta_full 0.997
_diffrn_measured_fraction_theta_max 0.997
_diffrn_measurement_device_type 'Bruker APEX 2 CCD diffractometer'
_diffrn_measurement_method '\w rotation with narrow frames'
_diffrn_radiation_monochromator graphite
_diffrn_radiation_source 'fine-focus sealed tube'
_diffrn_radiation_type MoK\a
_diffrn_radiation_wavelength 0.71073
_diffrn_reflns_av_R_equivalents 0.0692
_diffrn_reflns_av_sigmaI/netI 0.0585
_diffrn_reflns_limit_h_max 19
_diffrn_reflns_limit_h_min -19
_diffrn_reflns_limit_k_max 23
_diffrn_reflns_limit_k_min -23
_diffrn_reflns_limit_l_max 30
_diffrn_reflns_limit_l_min -30
_diffrn_reflns_number 60130
_diffrn_reflns_theta_full 26.48
_diffrn_reflns_theta_max 26.48
_diffrn_reflns_theta_min 1.72
_diffrn_standards_decay_% 0
_diffrn_standards_number 0
_exptl_absorpt_coefficient_mu 0.228
_exptl_absorpt_correction_T_max 0.962
_exptl_absorpt_correction_T_min 0.939
_exptl_absorpt_correction_type multi-scan
_exptl_absorpt_process_details '(SADABS v2007/2; Sheldrick, 2007)'
_exptl_crystal_colour blue-green
_exptl_crystal_density_diffrn 1.189
_exptl_crystal_density_method 'not measured'
_exptl_crystal_description block
_exptl_crystal_F_000 2628
_exptl_crystal_size_max 0.28
_exptl_crystal_size_mid 0.20
_exptl_crystal_size_min 0.17
_refine_diff_density_max 0.780
_refine_diff_density_min -0.438
_refine_diff_density_rms 0.064
_refine_ls_extinction_method none
_refine_ls_goodness_of_fit_ref 1.020
_refine_ls_hydrogen_treatment mixed
_refine_ls_matrix_type full
_refine_ls_number_parameters 818
_refine_ls_number_reflns 14125
_refine_ls_number_restraints 54
_refine_ls_restrained_S_all 1.023
_refine_ls_R_factor_all 0.1011
_refine_ls_R_factor_gt 0.0547
_refine_ls_shift/su_max 0.002
_refine_ls_shift/su_mean 0.000
_refine_ls_structure_factor_coef Fsqd
_refine_ls_weighting_details 'calc w=1/[\s^2^(Fo^2^)+(0.0860P)^2^+4.2729P] where P=(Fo^2^+2Fc^2^)/3'
_refine_ls_weighting_scheme calc
_refine_ls_wR_factor_gt 0.1426
_refine_ls_wR_factor_ref 0.1725
_reflns_number_gt 8950
_reflns_number_total 14125
_reflns_threshold_expression I>2\s(I)
_cod_data_source_file b813313a.txt
_cod_data_source_block 9
_cod_original_sg_symbol_H-M 'P 21/c'
_cod_database_code 7000500

loop_
_symmetry_equiv_pos_as_xyz
'x, y, z'
'-x, y+1/2, -z+1/2'
'-x, -y, -z'
'x, -y-1/2, z-1/2'

loop_
_atom_site_label
_atom_site_type_symbol
_atom_site_fract_x
_atom_site_fract_y
_atom_site_fract_z
_atom_site_U_iso_or_equiv
_atom_site_adp_type
_atom_site_occupancy
_atom_site_symmetry_multiplicity
_atom_site_calc_flag
_atom_site_refinement_flags
_atom_site_disorder_assembly
_atom_site_disorder_group
Cr1 Cr 0.03814(3) 0.02114(2) 0.449031(18) 0.02368(12) Uani 1 1 d . . .
O1 O 0.15399(12) 0.01105(10) 0.43250(8) 0.0266(4) Uani 1 1 d . . .
O2 O 0.06020(13) 0.11585(10) 0.49336(8) 0.0272(4) Uani 1 1 d D . .
H2 H 0.039(2) 0.1076(18) 0.5217(12) 0.041 Uiso 1 1 d D . .
O3 O -0.00722(13) 0.08330(10) 0.57129(8) 0.0288(4) Uani 1 1 d . . .
O4 O 0.00625(12) -0.06884(10) 0.62121(8) 0.0275(4) Uani 1 1 d . . .
O5 O 0.24239(15) -0.09735(11) 0.57360(9) 0.0358(5) Uani 1 1 d D . .
H5 H 0.254(2) -0.093(2) 0.5425(12) 0.054 Uiso 1 1 d D . .
O6 O 0.24488(15) -0.09328(12) 0.47058(9) 0.0389(5) Uani 1 1 d D . .
H6 H 0.213(2) -0.0611(18) 0.4518(15) 0.058 Uiso 1 1 d D . .
O7 O 0.07704(12) -0.01811(10) 0.52919(8) 0.0253(4) Uani 1 1 d D . .
H7 H 0.097(2) -0.0571(14) 0.5318(14) 0.038 Uiso 1 1 d D . .
C1 C 0.19383(18) 0.04532(15) 0.39540(11) 0.0262(6) Uani 1 1 d . . .
C2 C 0.22098(18) 0.00524(15) 0.35321(12) 0.0274(6) Uani 1 1 d . . .
C3 C 0.26431(18) 0.04053(16) 0.31714(12) 0.0296(6) Uani 1 1 d . . .
H3 H 0.2807 0.0131 0.2880 0.036 Uiso 1 1 calc R . .
C4 C 0.28475(19) 0.11409(16) 0.32177(12) 0.0326(7) Uani 1 1 d . . .
C5 C 0.26096(19) 0.15152(16) 0.36602(12) 0.0320(7) Uani 1 1 d . . .
H5A H 0.2753 0.2017 0.3710 0.038 Uiso 1 1 calc R . .
C6 C 0.21748(18) 0.11901(16) 0.40309(12) 0.0294(6) Uani 1 1 d . . .
C7 C 0.3373(2) 0.15331(17) 0.28434(13) 0.0392(8) Uani 1 1 d . . .
C8 C 0.3474(3) 0.1080(2) 0.23449(15) 0.0516(9) Uani 1 1 d . . .
H8A H 0.3833 0.0653 0.2480 0.077 Uiso 1 1 calc R . .
H8B H 0.3753 0.1372 0.2098 0.077 Uiso 1 1 calc R . .
H8C H 0.2901 0.0921 0.2132 0.077 Uiso 1 1 calc R . .
C9 C 0.4283(3) 0.1708(3) 0.32081(17) 0.0675(12) Uani 1 1 d . . .
H9A H 0.4589 0.1253 0.3337 0.101 Uiso 1 1 calc R . .
H9B H 0.4226 0.1997 0.3538 0.101 Uiso 1 1 calc R . .
H9C H 0.4612 0.1985 0.2981 0.101 Uiso 1 1 calc R . .
C10 C 0.2930(3) 0.22447(19) 0.26214(17) 0.0599(11) Uani 1 1 d . . .
H10A H 0.3258 0.2483 0.2374 0.090 Uiso 1 1 calc R . .
H10B H 0.2908 0.2566 0.2941 0.090 Uiso 1 1 calc R . .
H10C H 0.2338 0.2144 0.2406 0.090 Uiso 1 1 calc R . .
C11 C 0.20916(19) 0.15893(16) 0.45604(12) 0.0311(6) Uani 1 1 d . . .
H11A H 0.2085 0.1222 0.4858 0.037 Uiso 1 1 calc R . .
H11B H 0.2622 0.1887 0.4689 0.037 Uiso 1 1 calc R . .
C12 C 0.06339(19) 0.18725(14) 0.47648(11) 0.0264(6) Uani 1 1 d . . .
C13 C 0.13186(19) 0.20808(15) 0.45264(12) 0.0290(6) Uani 1 1 d . . .
C14 C 0.1314(2) 0.27841(16) 0.43124(13) 0.0368(7) Uani 1 1 d . . .
H14 H 0.1772 0.2926 0.4140 0.044 Uiso 1 1 calc R . .
C15 C 0.0675(2) 0.32857(16) 0.43398(14) 0.0379(7) Uani 1 1 d . . .
C16 C 0.0046(2) 0.30745(16) 0.46295(13) 0.0343(7) Uani 1 1 d . . .
H16 H -0.0377 0.3421 0.4679 0.041 Uiso 1 1 calc R . .
C17 C 0.00139(19) 0.23760(15) 0.48489(12) 0.0289(6) Uani 1 1 d . . .
C18 C 0.0647(3) 0.40406(18) 0.40666(18) 0.0579(10) Uani 1 1 d U . .
C19 C 0.1303(4) 0.4144(2) 0.3720(2) 0.0882(16) Uani 1 1 d U . .
H19A H 0.1161 0.4582 0.3486 0.132 Uiso 1 1 calc R . .
H19B H 0.1302 0.3720 0.3475 0.132 Uiso 1 1 calc R . .
H19C H 0.1880 0.4200 0.3972 0.132 Uiso 1 1 calc R . .
C20 C -0.0233(4) 0.4077(3) 0.3586(3) 0.1055(17) Uani 1 1 d U . .
H20A H -0.0731 0.4060 0.3764 0.158 Uiso 1 1 calc R . .
H20B H -0.0258 0.3663 0.3328 0.158 Uiso 1 1 calc R . .
H20C H -0.0249 0.4532 0.3372 0.158 Uiso 1 1 calc R . .
C21 C 0.0582(6) 0.4619(2) 0.4459(3) 0.138(3) Uani 1 1 d U . .
H21A H 0.1086 0.4604 0.4780 0.207 Uiso 1 1 calc R . .
H21B H 0.0050 0.4557 0.4597 0.207 Uiso 1 1 calc R . .
H21C H 0.0565 0.5090 0.4266 0.207 Uiso 1 1 calc R . .
C22 C -0.06654(19) 0.21806(16) 0.51744(12) 0.0301(6) Uani 1 1 d . . .
H22A H -0.0944 0.1719 0.5020 0.036 Uiso 1 1 calc R . .
H22B H -0.1118 0.2563 0.5105 0.036 Uiso 1 1 calc R . .
C23 C -0.01243(18) 0.14128(15) 0.60577(11) 0.0259(6) Uani 1 1 d . . .
C24 C -0.03357(18) 0.20947(15) 0.58117(11) 0.0268(6) Uani 1 1 d . . .
C25 C -0.02772(19) 0.26969(16) 0.61683(12) 0.0300(6) Uani 1 1 d . . .
H25 H -0.0404 0.3165 0.6003 0.036 Uiso 1 1 calc R . .
C26 C -0.00403(19) 0.26410(16) 0.67556(12) 0.0309(6) Uani 1 1 d . . .
C27 C 0.01063(19) 0.19461(16) 0.69803(12) 0.0307(6) Uani 1 1 d . . .
H27 H 0.0244 0.1891 0.7381 0.037 Uiso 1 1 calc R . .
C28 C 0.00608(18) 0.13258(15) 0.66461(12) 0.0274(6) Uani 1 1 d . . .
C29 C 0.0010(2) 0.33239(17) 0.71291(14) 0.0399(8) Uani 1 1 d . . .
C30 C 0.0634(3) 0.3878(2) 0.69698(16) 0.0589(11) Uani 1 1 d . . .
H30A H 0.0671 0.4305 0.7216 0.088 Uiso 1 1 calc R . .
H30B H 0.0421 0.4026 0.6574 0.088 Uiso 1 1 calc R . .
H30C H 0.1210 0.3658 0.7017 0.088 Uiso 1 1 calc R . .
C31 C -0.0902(3) 0.3661(2) 0.70345(16) 0.0643(12) Uani 1 1 d . . .
H31A H -0.1302 0.3308 0.7140 0.096 Uiso 1 1 calc R . .
H31B H -0.1106 0.3792 0.6634 0.096 Uiso 1 1 calc R . .
H31C H -0.0879 0.4099 0.7269 0.096 Uiso 1 1 calc R . .
C32 C 0.0332(2) 0.31520(19) 0.77601(13) 0.0449(8) Uani 1 1 d . . .
H32A H 0.0911 0.2933 0.7825 0.067 Uiso 1 1 calc R . .
H32B H -0.0068 0.2811 0.7879 0.067 Uiso 1 1 calc R . .
H32C H 0.0361 0.3602 0.7981 0.067 Uiso 1 1 calc R . .
C33 C 0.01366(19) 0.05758(15) 0.69089(12) 0.0281(6) Uani 1 1 d . . .
H33A H 0.0120 0.0631 0.7313 0.034 Uiso 1 1 calc R . .
H33B H -0.0385 0.0295 0.6724 0.034 Uiso 1 1 calc R . .
C34 C 0.08239(18) -0.05206(15) 0.65632(11) 0.0268(6) Uani 1 1 d . . .
C35 C 0.09238(18) 0.01248(15) 0.68820(11) 0.0274(6) Uani 1 1 d . . .
C36 C 0.17282(19) 0.02993(15) 0.72228(12) 0.0308(6) Uani 1 1 d . . .
H36 H 0.1791 0.0747 0.7425 0.037 Uiso 1 1 calc R . .
C37 C 0.24501(19) -0.01590(16) 0.72799(12) 0.0319(6) Uani 1 1 d . . .
C38 C 0.2313(2) -0.08226(16) 0.69904(12) 0.0320(7) Uani 1 1 d . . .
H38 H 0.2780 -0.1160 0.7040 0.038 Uiso 1 1 calc R . .
C39 C 0.15309(19) -0.10100(15) 0.66359(12) 0.0297(6) Uani 1 1 d . . .
C40 C 0.3323(2) 0.00286(18) 0.76683(14) 0.0414(8) Uani 1 1 d . . .
C41 C 0.3411(3) 0.0839(2) 0.7785(2) 0.0730(13) Uani 1 1 d . . .
H41A H 0.3335 0.1103 0.7425 0.110 Uiso 1 1 calc R . .
H41B H 0.3989 0.0942 0.8021 0.110 Uiso 1 1 calc R . .
H41C H 0.2968 0.0995 0.7984 0.110 Uiso 1 1 calc R . .
C42 C 0.3374(3) -0.0356(3) 0.82299(17) 0.0732(13) Uani 1 1 d . . .
H42A H 0.2895 -0.0192 0.8395 0.110 Uiso 1 1 calc R . .
H42B H 0.3928 -0.0240 0.8490 0.110 Uiso 1 1 calc R . .
H42C H 0.3332 -0.0883 0.8167 0.110 Uiso 1 1 calc R . .
C43 C 0.4069(2) -0.0217(2) 0.74164(19) 0.0652(12) Uani 1 1 d . . .
H43A H 0.4052 -0.0748 0.7374 0.098 Uiso 1 1 calc R . .
H43B H 0.4620 -0.0072 0.7668 0.098 Uiso 1 1 calc R . .
H43C H 0.4017 0.0010 0.7044 0.098 Uiso 1 1 calc R . .
C44 C 0.1390(2) -0.17341(16) 0.63302(12) 0.0323(7) Uani 1 1 d . . .
H44A H 0.1161 -0.2081 0.6573 0.039 Uiso 1 1 calc R . .
H44B H 0.0935 -0.1667 0.5979 0.039 Uiso 1 1 calc R . .
C45 C 0.26547(19) -0.16865(16) 0.58623(12) 0.0308(6) Uani 1 1 d . . .
C46 C 0.21672(19) -0.20798(16) 0.61714(12) 0.0307(6) Uani 1 1 d . . .
C47 C 0.2383(2) -0.28020(17) 0.62953(13) 0.0353(7) Uani 1 1 d . . .
H47 H 0.2054 -0.3074 0.6507 0.042 Uiso 1 1 calc R . .
C48 C 0.3069(2) -0.31442(17) 0.61196(13) 0.0383(7) Uani 1 1 d . . .
C49 C 0.3542(2) -0.27311(17) 0.58220(13) 0.0369(7) Uani 1 1 d . . .
H49 H 0.4014 -0.2952 0.5703 0.044 Uiso 1 1 calc R . .
C50 C 0.3354(2) -0.19978(17) 0.56886(12) 0.0332(7) Uani 1 1 d . . .
C51 C 0.3267(3) -0.39496(19) 0.62628(16) 0.0518(9) Uani 1 1 d U . .
C52 C 0.2587(3) -0.4413(2) 0.5881(3) 0.1072(19) Uani 1 1 d U . .
H52A H 0.2013 -0.4295 0.5946 0.161 Uiso 1 1 calc R . .
H52B H 0.2713 -0.4929 0.5966 0.161 Uiso 1 1 calc R . .
H52C H 0.2593 -0.4317 0.5484 0.161 Uiso 1 1 calc R . .
C53 C 0.4130(3) -0.4183(2) 0.6140(2) 0.0772(13) Uani 1 1 d U . .
H53A H 0.4105 -0.4129 0.5734 0.116 Uiso 1 1 calc R . .
H53B H 0.4243 -0.4693 0.6250 0.116 Uiso 1 1 calc R . .
H53C H 0.4596 -0.3877 0.6357 0.116 Uiso 1 1 calc R . .
C54 C 0.3295(6) -0.4074(3) 0.6886(2) 0.150(3) Uani 1 1 d U . .
H54A H 0.3792 -0.3814 0.7117 0.224 Uiso 1 1 calc R . .
H54B H 0.3353 -0.4596 0.6970 0.224 Uiso 1 1 calc R . .
H54C H 0.2758 -0.3892 0.6974 0.224 Uiso 1 1 calc R . .
C55 C 0.3944(2) -0.15589(18) 0.54003(13) 0.0370(7) Uani 1 1 d . . .
H55A H 0.4545 -0.1738 0.5543 0.044 Uiso 1 1 calc R . .
H55B H 0.3931 -0.1047 0.5526 0.044 Uiso 1 1 calc R . .
C56 C 0.30344(19) -0.12149(16) 0.44301(12) 0.0309(6) Uani 1 1 d . . .
C57 C 0.3760(2) -0.15593(16) 0.47557(13) 0.0335(7) Uani 1 1 d . . .
C58 C 0.4350(2) -0.18752(17) 0.44750(14) 0.0383(7) Uani 1 1 d . . .
H58 H 0.4847 -0.2116 0.4693 0.046 Uiso 1 1 calc R . .
C59 C 0.4236(2) -0.18503(18) 0.38896(14) 0.0411(8) Uani 1 1 d . . .
C60 C 0.3506(2) -0.14859(17) 0.35843(13) 0.0359(7) Uani 1 1 d . . .
H60 H 0.3422 -0.1454 0.3184 0.043 Uiso 1 1 calc R . .
C61 C 0.28976(19) -0.11681(15) 0.38405(12) 0.0303(6) Uani 1 1 d . . .
C62 C 0.4879(2) -0.2187(2) 0.35757(16) 0.0546(10) Uani 1 1 d . . .
C63 C 0.5606(3) -0.2597(3) 0.3981(2) 0.0974(19) Uani 1 1 d . . .
H63A H 0.5369 -0.3034 0.4121 0.146 Uiso 1 1 calc R . .
H63B H 0.5864 -0.2281 0.4301 0.146 Uiso 1 1 calc R . .
H63C H 0.6053 -0.2738 0.3779 0.146 Uiso 1 1 calc R . .
C64 C 0.4389(3) -0.2703(3) 0.3126(2) 0.0785(14) Uani 1 1 d . . .
H64A H 0.3929 -0.2436 0.2865 0.118 Uiso 1 1 calc R . .
H64B H 0.4132 -0.3096 0.3308 0.118 Uiso 1 1 calc R . .
H64C H 0.4790 -0.2911 0.2914 0.118 Uiso 1 1 calc R . .
C65 C 0.5289(3) -0.1595(3) 0.3290(2) 0.0735(13) Uani 1 1 d . . .
H65A H 0.5679 -0.1815 0.3075 0.110 Uiso 1 1 calc R . .
H65B H 0.5621 -0.1267 0.3578 0.110 Uiso 1 1 calc R . .
H65C H 0.4834 -0.1320 0.3032 0.110 Uiso 1 1 calc R . .
C66 C 0.21122(19) -0.07697(15) 0.34998(12) 0.0297(6) Uani 1 1 d . . .
H66A H 0.1595 -0.0911 0.3641 0.036 Uiso 1 1 calc R . .
H66B H 0.2013 -0.0923 0.3098 0.036 Uiso 1 1 calc R . .
Na1 Na 0.20568(8) 0.02405(7) 0.59962(5) 0.0381(3) Uani 1 1 d . . .
N1 N 0.2083(2) 0.15362(18) 0.61185(13) 0.0529(8) Uani 1 1 d . . .
C67 C 0.2019(2) 0.2142(2) 0.60337(14) 0.0432(8) Uani 1 1 d . . .
C68 C 0.1930(3) 0.2921(2) 0.59130(17) 0.0559(10) Uani 1 1 d . . .
H68A H 0.1791 0.2998 0.5502 0.084 Uiso 1 1 calc R . .
H68B H 0.2476 0.3168 0.6083 0.084 Uiso 1 1 calc R . .
H68C H 0.1463 0.3120 0.6073 0.084 Uiso 1 1 calc R . .
N2 N 0.3359(2) 0.04316(19) 0.55661(18) 0.0690(10) Uani 1 1 d . . .
C69 C 0.3688(3) 0.0505(2) 0.5189(2) 0.0619(11) Uani 1 1 d . . .
C70 C 0.4115(3) 0.0585(3) 0.4715(2) 0.0792(14) Uani 1 1 d . . .
H70A H 0.4735 0.0677 0.4862 0.119 Uiso 1 1 calc R . .
H70B H 0.3855 0.0993 0.4476 0.119 Uiso 1 1 calc R . .
H70C H 0.4040 0.0136 0.4490 0.119 Uiso 1 1 calc R . .
N3 N 0.3936(3) 0.2950(3) 0.4422(2) 0.1071(16) Uani 1 1 d . . .
C71 C 0.3932(3) 0.3521(3) 0.4580(2) 0.0779(14) Uani 1 1 d . . .
C72 C 0.3957(4) 0.4252(3) 0.4811(3) 0.133(3) Uani 1 1 d . . .
H72A H 0.3508 0.4301 0.5029 0.200 Uiso 1 1 calc R . .
H72B H 0.3850 0.4606 0.4499 0.200 Uiso 1 1 calc R . .
H72C H 0.4528 0.4342 0.5059 0.200 Uiso 1 1 calc R . .
N4 N 0.3992(4) 0.6075(3) 0.45916(19) 0.1023(16) Uani 1 1 d . . .
C73 C 0.3378(4) 0.6419(3) 0.44585(19) 0.0707(12) Uani 1 1 d . . .
C74 C 0.2623(3) 0.6868(3) 0.4294(2) 0.0731(13) Uani 1 1 d . . .
H74A H 0.2600 0.7212 0.4600 0.110 Uiso 1 1 calc R . .
H74B H 0.2103 0.6562 0.4220 0.110 Uiso 1 1 calc R . .
H74C H 0.2651 0.7138 0.3949 0.110 Uiso 1 1 calc R . .

loop_
_atom_site_aniso_label
_atom_site_aniso_U_11
_atom_site_aniso_U_22
_atom_site_aniso_U_33
_atom_site_aniso_U_23
_atom_site_aniso_U_13
_atom_site_aniso_U_12
Cr1 0.0284(2) 0.0218(2) 0.0252(2) 0.00039(18) 0.01526(18) -0.00073(19)
O1 0.0305(10) 0.0243(10) 0.0304(10) 0.0021(8) 0.0185(8) 0.0011(8)
O2 0.0380(11) 0.0223(10) 0.0273(10) 0.0007(8) 0.0200(9) -0.0032(8)
O3 0.0414(12) 0.0221(10) 0.0289(10) -0.0033(8) 0.0208(9) -0.0035(8)
O4 0.0314(11) 0.0263(10) 0.0281(10) 0.0033(8) 0.0135(8) -0.0007(8)
O5 0.0471(13) 0.0292(11) 0.0376(12) 0.0069(9) 0.0233(10) 0.0117(9)
O6 0.0444(13) 0.0426(13) 0.0361(12) 0.0063(10) 0.0223(10) 0.0186(10)
O7 0.0297(10) 0.0210(9) 0.0294(10) 0.0008(8) 0.0153(8) 0.0015(8)
C1 0.0267(14) 0.0274(14) 0.0282(14) 0.0028(11) 0.0140(12) -0.0010(11)
C2 0.0263(14) 0.0281(15) 0.0306(14) 0.0010(12) 0.0122(12) 0.0005(11)
C3 0.0304(15) 0.0322(16) 0.0310(15) -0.0010(12) 0.0169(12) -0.0010(12)
C4 0.0331(16) 0.0341(16) 0.0358(16) 0.0044(13) 0.0191(13) 0.0000(13)
C5 0.0373(17) 0.0258(15) 0.0377(16) 0.0011(12) 0.0185(14) -0.0023(13)
C6 0.0298(15) 0.0283(15) 0.0348(15) 0.0000(12) 0.0171(12) 0.0020(12)
C7 0.0466(19) 0.0387(18) 0.0404(17) 0.0006(14) 0.0271(15) -0.0089(15)
C8 0.064(2) 0.051(2) 0.052(2) 0.0030(17) 0.0385(19) -0.0070(18)
C9 0.054(2) 0.099(3) 0.057(2) -0.005(2) 0.031(2) -0.028(2)
C10 0.091(3) 0.040(2) 0.064(2) 0.0123(18) 0.050(2) -0.001(2)
C11 0.0348(16) 0.0290(15) 0.0345(16) -0.0010(12) 0.0184(13) -0.0036(13)
C12 0.0368(16) 0.0189(13) 0.0270(14) -0.0019(11) 0.0149(12) -0.0015(12)
C13 0.0386(17) 0.0255(14) 0.0282(14) -0.0038(12) 0.0183(12) -0.0027(12)
C14 0.0494(19) 0.0279(15) 0.0421(18) 0.0017(13) 0.0288(15) -0.0064(14)
C15 0.051(2) 0.0254(15) 0.0440(18) 0.0042(13) 0.0249(15) 0.0004(14)
C16 0.0445(18) 0.0259(15) 0.0379(16) 0.0011(13) 0.0204(14) 0.0036(13)
C17 0.0372(16) 0.0260(14) 0.0272(14) -0.0030(12) 0.0150(13) -0.0034(12)
C18 0.086(3) 0.0284(17) 0.075(3) 0.0141(16) 0.051(2) 0.0068(18)
C19 0.118(4) 0.055(3) 0.113(4) 0.040(3) 0.072(3) 0.010(3)
C20 0.108(3) 0.082(4) 0.129(4) 0.060(3) 0.033(3) 0.015(3)
C21 0.308(9) 0.027(2) 0.111(4) 0.000(2) 0.115(5) -0.005(4)
C22 0.0353(16) 0.0275(15) 0.0317(15) -0.0011(12) 0.0167(13) 0.0031(12)
C23 0.0265(14) 0.0262(14) 0.0298(14) -0.0054(11) 0.0167(12) -0.0044(11)
C24 0.0279(15) 0.0279(15) 0.0287(14) 0.0000(12) 0.0153(12) -0.0015(12)
C25 0.0325(16) 0.0269(15) 0.0346(16) -0.0015(12) 0.0158(13) 0.0039(12)
C26 0.0324(16) 0.0289(15) 0.0345(16) -0.0070(12) 0.0144(13) 0.0022(12)
C27 0.0323(16) 0.0342(16) 0.0289(15) -0.0022(12) 0.0138(12) 0.0041(13)
C28 0.0267(14) 0.0295(15) 0.0302(14) -0.0015(12) 0.0152(12) 0.0007(12)
C29 0.049(2) 0.0327(17) 0.0387(17) -0.0102(14) 0.0115(15) 0.0073(15)
C30 0.086(3) 0.037(2) 0.050(2) -0.0109(17) 0.010(2) -0.0106(19)
C31 0.074(3) 0.064(3) 0.051(2) -0.0221(19) 0.006(2) 0.034(2)
C32 0.057(2) 0.0427(19) 0.0352(17) -0.0121(15) 0.0096(15) 0.0067(16)
C33 0.0346(16) 0.0275(14) 0.0263(14) -0.0004(12) 0.0153(12) 0.0021(12)
C34 0.0311(15) 0.0293(14) 0.0249(14) 0.0052(12) 0.0167(12) 0.0001(12)
C35 0.0332(15) 0.0274(15) 0.0255(14) 0.0045(12) 0.0145(12) 0.0013(12)
C36 0.0381(17) 0.0263(15) 0.0321(15) -0.0009(12) 0.0163(13) -0.0007(12)
C37 0.0346(16) 0.0340(16) 0.0296(15) 0.0025(13) 0.0129(12) 0.0021(13)
C38 0.0358(17) 0.0322(16) 0.0308(15) 0.0040(13) 0.0137(13) 0.0083(13)
C39 0.0378(17) 0.0304(15) 0.0257(14) 0.0027(12) 0.0172(13) 0.0023(13)
C40 0.0389(18) 0.0398(18) 0.0442(18) -0.0035(15) 0.0066(15) 0.0054(15)
C41 0.047(2) 0.056(3) 0.102(4) -0.024(2) -0.011(2) -0.001(2)
C42 0.062(3) 0.100(4) 0.050(2) 0.007(2) -0.004(2) 0.005(2)
C43 0.036(2) 0.074(3) 0.086(3) -0.025(2) 0.016(2) -0.0054(19)
C44 0.0381(17) 0.0311(16) 0.0317(15) 0.0000(12) 0.0163(13) 0.0008(13)
C45 0.0351(16) 0.0313(16) 0.0278(14) 0.0022(12) 0.0111(12) 0.0065(13)
C46 0.0346(16) 0.0304(15) 0.0284(15) -0.0016(12) 0.0101(12) 0.0044(13)
C47 0.0432(18) 0.0330(16) 0.0329(16) -0.0002(13) 0.0155(14) 0.0023(14)
C48 0.048(2) 0.0331(17) 0.0337(16) 0.0022(13) 0.0092(14) 0.0099(14)
C49 0.0401(18) 0.0389(18) 0.0333(16) 0.0014(14) 0.0119(14) 0.0121(14)
C50 0.0364(17) 0.0357(17) 0.0288(15) 0.0015(13) 0.0103(13) 0.0059(13)
C51 0.069(2) 0.0345(18) 0.057(2) 0.0104(16) 0.0238(18) 0.0169(16)
C52 0.078(3) 0.035(2) 0.202(5) -0.018(3) 0.019(3) 0.002(2)
C53 0.068(3) 0.050(2) 0.115(4) 0.023(2) 0.023(3) 0.028(2)
C54 0.304(9) 0.085(4) 0.084(3) 0.058(3) 0.095(4) 0.104(5)
C55 0.0320(17) 0.0412(18) 0.0401(17) 0.0024(14) 0.0133(14) 0.0061(14)
C56 0.0325(16) 0.0281(15) 0.0387(16) 0.0001(13) 0.0216(13) 0.0003(12)
C57 0.0345(16) 0.0315(16) 0.0389(16) 0.0028(13) 0.0174(13) 0.0024(13)
C58 0.0324(17) 0.0383(17) 0.0480(19) 0.0037(14) 0.0171(14) 0.0089(14)
C59 0.0397(18) 0.0413(18) 0.0495(19) 0.0023(15) 0.0251(16) 0.0081(15)
C60 0.0396(18) 0.0373(17) 0.0367(16) -0.0008(13) 0.0212(14) 0.0028(14)
C61 0.0322(16) 0.0248(14) 0.0394(16) 0.0016(12) 0.0193(13) 0.0002(12)
C62 0.050(2) 0.065(2) 0.058(2) 0.001(2) 0.0312(19) 0.0199(19)
C63 0.085(4) 0.130(5) 0.091(4) 0.015(3) 0.050(3) 0.070(3)
C64 0.082(3) 0.067(3) 0.103(4) -0.022(3) 0.057(3) 0.013(2)
C65 0.056(3) 0.102(4) 0.078(3) -0.002(3) 0.046(2) 0.005(2)
C66 0.0314(15) 0.0310(15) 0.0314(15) 0.0002(12) 0.0169(12) 0.0004(12)
Na1 0.0387(7) 0.0389(7) 0.0393(7) -0.0004(5) 0.0141(5) -0.0029(5)
N1 0.054(2) 0.052(2) 0.0564(19) -0.0020(16) 0.0210(15) -0.0044(15)
C67 0.0380(19) 0.050(2) 0.0450(19) -0.0105(17) 0.0166(15) -0.0064(16)
C68 0.054(2) 0.050(2) 0.064(2) -0.0114(19) 0.0145(19) -0.0022(18)
N2 0.057(2) 0.050(2) 0.108(3) 0.006(2) 0.035(2) -0.0052(16)
C69 0.037(2) 0.052(2) 0.094(3) 0.012(2) 0.008(2) -0.0020(18)
C70 0.048(2) 0.092(4) 0.099(4) 0.022(3) 0.019(2) -0.008(2)
N3 0.088(3) 0.110(4) 0.122(4) -0.036(3) 0.021(3) -0.022(3)
C71 0.067(3) 0.081(4) 0.083(3) 0.000(3) 0.009(3) -0.005(3)
C72 0.119(6) 0.081(4) 0.180(7) -0.019(4) -0.007(5) 0.035(4)
N4 0.127(4) 0.092(3) 0.083(3) -0.003(3) 0.013(3) 0.039(3)
C73 0.094(4) 0.060(3) 0.057(3) -0.004(2) 0.014(2) 0.011(3)
C74 0.054(3) 0.071(3) 0.089(3) -0.011(3) 0.005(2) -0.001(2)

loop_
_atom_type_symbol
_atom_type_description
_atom_type_scat_dispersion_real
_atom_type_scat_dispersion_imag
_atom_type_scat_source
C C 0.0033 0.0016 'International Tables Vol C Tables 4.2.6.8 and 6.1.1.4'
H H 0.0000 0.0000 'International Tables Vol C Tables 4.2.6.8 and 6.1.1.4'
N N 0.0061 0.0033 'International Tables Vol C Tables 4.2.6.8 and 6.1.1.4'
O O 0.0106 0.0060 'International Tables Vol C Tables 4.2.6.8 and 6.1.1.4'
Na Na 0.0362 0.0249 'International Tables Vol C Tables 4.2.6.8 and 6.1.1.4'
Cr Cr 0.3209 0.6236 'International Tables Vol C Tables 4.2.6.8 and 6.1.1.4'

loop_
_geom_angle_atom_site_label_1
_geom_angle_atom_site_label_2
_geom_angle_atom_site_label_3
_geom_angle
_geom_angle_site_symmetry_1
_geom_angle_site_symmetry_3
_geom_angle_publ_flag
O4 Cr1 O1 91.93(8) 3_556 . ?
O4 Cr1 O7 94.27(8) 3_556 3_556 ?
O1 Cr1 O7 172.25(8) . 3_556 ?
O4 Cr1 O3 101.58(8) 3_556 3_556 ?
O1 Cr1 O3 92.66(8) . 3_556 ?
O7 Cr1 O3 81.55(8) 3_556 3_556 ?
O4 Cr1 O7 171.65(8) 3_556 . ?
O1 Cr1 O7 93.80(8) . . ?
O7 Cr1 O7 80.55(8) 3_556 . ?
O3 Cr1 O7 84.23(8) 3_556 . ?
O4 Cr1 O2 93.56(8) 3_556 . ?
O1 Cr1 O2 97.55(8) . . ?
O7 Cr1 O2 86.71(8) 3_556 . ?
O3 Cr1 O2 161.43(7) 3_556 . ?
O7 Cr1 O2 79.67(8) . . ?
C1 O1 Cr1 132.88(17) . . ?
C12 O2 Cr1 132.19(16) . . ?
C23 O3 Cr1 147.85(16) . 3_556 ?
C34 O4 Cr1 123.85(16) . 3_556 ?
C45 O5 Na1 152.35(18) . . ?
Cr1 O7 Cr1 99.45(8) 3_556 . ?
Cr1 O7 Na1 118.88(9) 3_556 . ?
Cr1 O7 Na1 124.99(9) . . ?
O1 C1 C2 120.1(2) . . ?
O1 C1 C6 120.4(2) . . ?
C2 C1 C6 119.1(2) . . ?
C3 C2 C1 119.3(3) . . ?
C3 C2 C66 119.4(2) . . ?
C1 C2 C66 121.0(2) . . ?
C2 C3 C4 122.9(3) . . ?
C3 C4 C5 116.3(3) . . ?
C3 C4 C7 123.7(3) . . ?
C5 C4 C7 119.8(3) . . ?
C6 C5 C4 123.1(3) . . ?
C5 C6 C1 119.1(3) . . ?
C5 C6 C11 119.6(3) . . ?
C1 C6 C11 120.6(2) . . ?
C8 C7 C10 108.4(3) . . ?
C8 C7 C4 112.5(3) . . ?
C10 C7 C4 110.0(3) . . ?
C8 C7 C9 108.7(3) . . ?
C10 C7 C9 108.6(3) . . ?
C4 C7 C9 108.6(3) . . ?
C13 C11 C6 118.1(3) . . ?
O2 C12 C13 118.0(2) . . ?
O2 C12 C17 120.9(2) . . ?
C13 C12 C17 121.1(2) . . ?
C14 C13 C12 118.1(3) . . ?
C14 C13 C11 120.8(3) . . ?
C12 C13 C11 120.7(2) . . ?
C15 C14 C13 122.9(3) . . ?
C14 C15 C16 116.9(3) . . ?
C14 C15 C18 122.1(3) . . ?
C16 C15 C18 121.0(3) . . ?
C17 C16 C15 122.6(3) . . ?
C16 C17 C12 117.8(3) . . ?
C16 C17 C22 120.6(3) . . ?
C12 C17 C22 121.6(2) . . ?
C21 C18 C19 116.1(4) . . ?
C21 C18 C15 112.4(3) . . ?
C19 C18 C15 113.8(3) . . ?
C21 C18 C20 105.5(5) . . ?
C19 C18 C20 100.9(4) . . ?
C15 C18 C20 106.7(3) . . ?
C17 C22 C24 115.6(2) . . ?
O3 C23 C24 118.7(2) . . ?
O3 C23 C28 120.4(2) . . ?
C24 C23 C28 120.8(2) . . ?
C25 C24 C23 118.2(3) . . ?
C25 C24 C22 120.4(3) . . ?
C23 C24 C22 121.4(2) . . ?
C26 C25 C24 122.7(3) . . ?
C27 C26 C25 116.9(3) . . ?
C27 C26 C29 122.6(3) . . ?
C25 C26 C29 120.5(3) . . ?
C26 C27 C28 123.0(3) . . ?
C27 C28 C23 118.1(3) . . ?
C27 C28 C33 120.9(2) . . ?
C23 C28 C33 120.8(2) . . ?
C30 C29 C32 107.5(3) . . ?
C30 C29 C26 110.2(3) . . ?
C32 C29 C26 112.3(3) . . ?
C30 C29 C31 109.4(3) . . ?
C32 C29 C31 108.7(3) . . ?
C26 C29 C31 108.6(3) . . ?
C35 C33 C28 118.0(2) . . ?
O4 C34 C35 121.0(2) . . ?
O4 C34 C39 120.2(3) . . ?
C35 C34 C39 118.8(3) . . ?
O4 C34 Na1 113.79(16) . . ?
C35 C34 Na1 81.54(16) . . ?
C39 C34 Na1 76.91(15) . . ?
C36 C35 C34 119.7(3) . . ?
C36 C35 C33 120.1(3) . . ?
C34 C35 C33 119.7(3) . . ?
C36 C35 Na1 78.42(16) . . ?
C34 C35 Na1 71.83(15) . . ?
C33 C35 Na1 127.21(17) . . ?
C35 C36 C37 122.5(3) . . ?
C38 C37 C36 116.4(3) . . ?
C38 C37 C40 121.5(3) . . ?
C36 C37 C40 122.0(3) . . ?
C38 C37 Na1 74.47(16) . . ?
C36 C37 Na1 77.64(17) . . ?
C40 C37 Na1 120.69(19) . . ?
C39 C38 C37 123.0(3) . . ?
C39 C38 Na1 74.29(16) . . ?
C37 C38 Na1 79.36(17) . . ?
C38 C39 C34 119.4(3) . . ?
C38 C39 C44 122.3(3) . . ?
C34 C39 C44 118.2(3) . . ?
C38 C39 Na1 79.34(17) . . ?
C34 C39 Na1 75.67(15) . . ?
C44 C39 Na1 116.67(17) . . ?
C43 C40 C41 108.7(3) . . ?
C43 C40 C42 109.5(3) . . ?
C41 C40 C42 107.8(3) . . ?
C43 C40 C37 111.4(3) . . ?
C41 C40 C37 111.7(3) . . ?
C42 C40 C37 107.7(3) . . ?
C46 C44 C39 117.2(3) . . ?
O5 C45 C46 117.5(2) . . ?
O5 C45 C50 120.9(3) . . ?
C46 C45 C50 121.6(3) . . ?
C47 C46 C45 118.3(3) . . ?
C47 C46 C44 121.5(3) . . ?
C45 C46 C44 120.1(3) . . ?
C46 C47 C48 122.2(3) . . ?
C49 C48 C47 117.5(3) . . ?
C49 C48 C51 122.8(3) . . ?
C47 C48 C51 119.7(3) . . ?
C48 C49 C50 122.5(3) . . ?
C45 C50 C49 117.8(3) . . ?
C45 C50 C55 122.3(3) . . ?
C49 C50 C55 119.8(3) . . ?
C52 C51 C54 112.3(5) . . ?
C52 C51 C53 105.5(4) . . ?
C54 C51 C53 109.0(4) . . ?
C52 C51 C48 108.9(3) . . ?
C54 C51 C48 109.2(3) . . ?
C53 C51 C48 111.9(3) . . ?
C50 C55 C57 118.5(3) . . ?
O6 C56 C57 117.5(3) . . ?
O6 C56 C61 120.8(3) . . ?
C57 C56 C61 121.6(3) . . ?
C56 C57 C58 118.0(3) . . ?
C56 C57 C55 121.5(3) . . ?
C58 C57 C55 120.3(3) . . ?
C59 C58 C57 122.4(3) . . ?
C58 C59 C60 117.3(3) . . ?
C58 C59 C62 123.1(3) . . ?
C60 C59 C62 119.7(3) . . ?
C61 C60 C59 122.7(3) . . ?
C60 C61 C56 117.9(3) . . ?
C60 C61 C66 121.8(3) . . ?
C56 C61 C66 120.3(2) . . ?
C65 C62 C64 108.9(4) . . ?
C65 C62 C63 107.9(4) . . ?
C64 C62 C63 109.9(4) . . ?
C65 C62 C59 109.8(3) . . ?
C64 C62 C59 108.7(3) . . ?
C63 C62 C59 111.6(3) . . ?
C61 C66 C2 113.0(2) . . ?
N1 Na1 O5 161.29(10) . . ?
N1 Na1 O7 112.69(10) . . ?
O5 Na1 O7 74.93(8) . . ?
N1 Na1 N2 85.43(11) . . ?
O5 Na1 N2 75.86(10) . . ?
O7 Na1 N2 112.33(11) . . ?
N1 Na1 C34 113.83(10) . . ?
O5 Na1 C34 84.74(8) . . ?
O7 Na1 C34 69.31(7) . . ?
N2 Na1 C34 158.95(11) . . ?
N1 Na1 C39 134.20(10) . . ?
O5 Na1 C39 62.56(8) . . ?
O7 Na1 C39 80.44(8) . . ?
N2 Na1 C39 131.78(11) . . ?
C34 Na1 C39 27.42(8) . . ?
N1 Na1 C38 122.81(10) . . ?
O5 Na1 C38 67.64(8) . . ?
O7 Na1 C38 106.59(8) . . ?
N2 Na1 C38 115.93(11) . . ?
C34 Na1 C38 47.15(8) . . ?
C39 Na1 C38 26.37(8) . . ?
N1 Na1 C35 88.80(9) . . ?
O5 Na1 C35 109.09(8) . . ?
O7 Na1 C35 86.60(8) . . ?
N2 Na1 C35 160.99(12) . . ?
C34 Na1 C35 26.63(8) . . ?
C39 Na1 C35 46.89(8) . . ?
C38 Na1 C35 53.49(8) . . ?
N1 Na1 C37 96.70(10) . . ?
O5 Na1 C37 92.12(8) . . ?
O7 Na1 C37 124.25(8) . . ?
N2 Na1 C37 116.44(12) . . ?
C34 Na1 C37 55.45(8) . . ?
C39 Na1 C37 47.07(8) . . ?
C38 Na1 C37 26.17(8) . . ?
C35 Na1 C37 46.33(8) . . ?
C67 N1 Na1 162.8(3) . . ?
N1 C67 C68 178.9(4) . . ?
C69 N2 Na1 153.3(4) . . ?
N2 C69 C70 178.8(5) . . ?
N3 C71 C72 177.3(7) . . ?
N4 C73 C74 178.4(6) . . ?

loop_
_geom_bond_atom_site_label_1
_geom_bond_atom_site_label_2
_geom_bond_distance
_geom_bond_site_symmetry_2
_geom_bond_publ_flag
Cr1 O4 1.9003(19) 3_556 ?
Cr1 O1 1.9715(18) . ?
Cr1 O7 2.0094(19) 3_556 ?
Cr1 O3 2.0133(19) 3_556 ?
Cr1 O7 2.0306(19) . ?
Cr1 O2 2.0325(19) . ?
O1 C1 1.363(3) . ?
O2 C12 1.378(3) . ?
O3 C23 1.367(3) . ?
O3 Cr1 2.0133(19) 3_556 ?
O4 C34 1.343(3) . ?
O4 Cr1 1.9003(19) 3_556 ?
O5 C45 1.375(3) . ?
O5 Na1 2.424(2) . ?
O6 C56 1.361(3) . ?
O7 Cr1 2.0094(19) 3_556 ?
O7 Na1 2.465(2) . ?
C1 C2 1.403(4) . ?
C1 C6 1.405(4) . ?
C2 C3 1.387(4) . ?
C2 C66 1.518(4) . ?
C3 C4 1.388(4) . ?
C4 C5 1.395(4) . ?
C4 C7 1.540(4) . ?
C5 C6 1.384(4) . ?
C6 C11 1.508(4) . ?
C7 C8 1.504(5) . ?
C7 C10 1.523(5) . ?
C7 C9 1.542(5) . ?
C11 C13 1.507(4) . ?
C12 C13 1.392(4) . ?
C12 C17 1.396(4) . ?
C13 C14 1.391(4) . ?
C14 C15 1.382(4) . ?
C15 C16 1.396(4) . ?
C15 C18 1.533(4) . ?
C16 C17 1.394(4) . ?
C17 C22 1.513(4) . ?
C18 C21 1.445(6) . ?
C18 C19 1.487(5) . ?
C18 C20 1.601(7) . ?
C22 C24 1.521(4) . ?
C23 C24 1.395(4) . ?
C23 C28 1.397(4) . ?
C24 C25 1.393(4) . ?
C25 C26 1.390(4) . ?
C26 C27 1.386(4) . ?
C26 C29 1.538(4) . ?
C27 C28 1.390(4) . ?
C28 C33 1.511(4) . ?
C29 C30 1.527(5) . ?
C29 C32 1.530(4) . ?
C29 C31 1.538(5) . ?
C33 C35 1.510(4) . ?
C34 C35 1.404(4) . ?
C34 C39 1.415(4) . ?
C34 Na1 2.976(3) . ?
C35 C36 1.388(4) . ?
C35 Na1 3.098(3) . ?
C36 C37 1.400(4) . ?
C37 C38 1.398(4) . ?
C37 C40 1.524(4) . ?
C37 Na1 3.116(3) . ?
C38 C39 1.380(4) . ?
C38 Na1 3.055(3) . ?
C39 C44 1.514(4) . ?
C39 Na1 2.992(3) . ?
C40 C43 1.514(5) . ?
C40 C41 1.516(5) . ?
C40 C42 1.518(5) . ?
C44 C46 1.509(4) . ?
C45 C46 1.392(4) . ?
C45 C50 1.393(4) . ?
C46 C47 1.386(4) . ?
C47 C48 1.401(4) . ?
C48 C49 1.378(4) . ?
C48 C51 1.536(4) . ?
C49 C50 1.401(4) . ?
C50 C55 1.518(4) . ?
C51 C52 1.512(6) . ?
C51 C54 1.517(6) . ?
C51 C53 1.523(6) . ?
C55 C57 1.521(4) . ?
C56 C57 1.390(4) . ?
C56 C61 1.397(4) . ?
C57 C58 1.398(4) . ?
C58 C59 1.388(5) . ?
C59 C60 1.393(5) . ?
C59 C62 1.532(4) . ?
C60 C61 1.387(4) . ?
C61 C66 1.515(4) . ?
C62 C65 1.512(6) . ?
C62 C64 1.517(6) . ?
C62 C63 1.530(6) . ?
Na1 N1 2.398(4) . ?
Na1 N2 2.535(4) . ?
N1 C67 1.132(5) . ?
C67 C68 1.461(5) . ?
N2 C69 1.157(5) . ?
C69 C70 1.465(7) . ?
N3 C71 1.118(6) . ?
C71 C72 1.451(8) . ?
N4 C73 1.144(6) . ?
C73 C74 1.431(7) . ?

loop_
_geom_hbond_atom_site_label_D
_geom_hbond_atom_site_label_H
_geom_hbond_atom_site_label_A
_geom_hbond_distance_DH
_geom_hbond_distance_HA
_geom_hbond_distance_DA
_geom_hbond_angle_DHA
_geom_hbond_site_symmetry_A
O2 H2 O3 0.84(2) 1.60(2) 2.443(2) 173(3) .
O5 H5 O6 0.82(3) 1.71(3) 2.505(3) 162(4) .
O6 H6 O1 0.84(3) 1.62(3) 2.447(3) 164(4) .

loop_
_geom_torsion_atom_site_label_1
_geom_torsion_atom_site_label_2
_geom_torsion_atom_site_label_3
_geom_torsion_atom_site_label_4
_geom_torsion
_geom_torsion_site_symmetry_1
_geom_torsion_site_symmetry_2
_geom_torsion_site_symmetry_3
_geom_torsion_site_symmetry_4
_geom_torsion_publ_flag
O4 Cr1 O1 C1 18.7(2) 3_556 . . . ?
O3 Cr1 O1 C1 120.4(2) 3_556 . . . ?
O7 Cr1 O1 C1 -155.2(2) . . . . ?
O2 Cr1 O1 C1 -75.1(2) . . . . ?
O4 Cr1 O2 C12 -14.8(2) 3_556 . . . ?
O1 Cr1 O2 C12 77.6(2) . . . . ?
O7 Cr1 O2 C12 -108.9(2) 3_556 . . . ?
O3 Cr1 O2 C12 -159.6(3) 3_556 . . . ?
O7 Cr1 O2 C12 170.2(2) . . . . ?
O1 Cr1 O7 Cr1 -174.66(8) . . . 3_556 ?
O7 Cr1 O7 Cr1 0.0 3_556 . . 3_556 ?
O3 Cr1 O7 Cr1 -82.36(8) 3_556 . . 3_556 ?
O2 Cr1 O7 Cr1 88.35(9) . . . 3_556 ?
O1 Cr1 O7 Na1 49.78(11) . . . . ?
O7 Cr1 O7 Na1 -135.57(14) 3_556 . . . ?
O3 Cr1 O7 Na1 142.07(11) 3_556 . . . ?
O2 Cr1 O7 Na1 -47.22(11) . . . . ?
Cr1 O1 C1 C2 -119.1(3) . . . . ?
Cr1 O1 C1 C6 68.6(3) . . . . ?
O1 C1 C2 C3 -177.6(3) . . . . ?
C6 C1 C2 C3 -5.2(4) . . . . ?
O1 C1 C2 C66 -3.4(4) . . . . ?
C6 C1 C2 C66 169.0(3) . . . . ?
C1 C2 C3 C4 2.0(5) . . . . ?
C66 C2 C3 C4 -172.3(3) . . . . ?
C2 C3 C4 C5 1.4(5) . . . . ?
C2 C3 C4 C7 176.4(3) . . . . ?
C3 C4 C5 C6 -1.5(5) . . . . ?
C7 C4 C5 C6 -176.8(3) . . . . ?
C4 C5 C6 C1 -1.7(5) . . . . ?
C4 C5 C6 C11 168.5(3) . . . . ?
O1 C1 C6 C5 177.4(3) . . . . ?
C2 C1 C6 C5 5.0(4) . . . . ?
O1 C1 C6 C11 7.4(4) . . . . ?
C2 C1 C6 C11 -165.0(3) . . . . ?
C3 C4 C7 C8 12.4(5) . . . . ?
C5 C4 C7 C8 -172.7(3) . . . . ?
C3 C4 C7 C10 133.4(3) . . . . ?
C5 C4 C7 C10 -51.7(4) . . . . ?
C3 C4 C7 C9 -107.9(4) . . . . ?
C5 C4 C7 C9 67.0(4) . . . . ?
C5 C6 C11 C13 89.3(3) . . . . ?
C1 C6 C11 C13 -100.7(3) . . . . ?
Cr1 O2 C12 C13 -68.3(3) . . . . ?
Cr1 O2 C12 C17 113.9(3) . . . . ?
O2 C12 C13 C14 174.7(3) . . . . ?
C17 C12 C13 C14 -7.4(4) . . . . ?
O2 C12 C13 C11 -12.2(4) . . . . ?
C17 C12 C13 C11 165.6(3) . . . . ?
C6 C11 C13 C14 -81.5(4) . . . . ?
C6 C11 C13 C12 105.6(3) . . . . ?
C12 C13 C14 C15 1.7(5) . . . . ?
C11 C13 C14 C15 -171.4(3) . . . . ?
C13 C14 C15 C16 4.2(5) . . . . ?
C13 C14 C15 C18 -175.8(3) . . . . ?
C14 C15 C16 C17 -4.6(5) . . . . ?
C18 C15 C16 C17 175.4(3) . . . . ?
C15 C16 C17 C12 -0.8(5) . . . . ?
C15 C16 C17 C22 178.2(3) . . . . ?
O2 C12 C17 C16 -175.2(3) . . . . ?
C13 C12 C17 C16 7.0(4) . . . . ?
O2 C12 C17 C22 5.7(4) . . . . ?
C13 C12 C17 C22 -172.1(3) . . . . ?
C14 C15 C18 C21 -128.0(5) . . . . ?
C16 C15 C18 C21 52.1(6) . . . . ?
C14 C15 C18 C19 6.6(6) . . . . ?
C16 C15 C18 C19 -173.4(4) . . . . ?
C14 C15 C18 C20 116.9(4) . . . . ?
C16 C15 C18 C20 -63.0(5) . . . . ?
C16 C17 C22 C24 -107.1(3) . . . . ?
C12 C17 C22 C24 71.9(3) . . . . ?
Cr1 O3 C23 C24 -133.8(3) 3_556 . . . ?
Cr1 O3 C23 C28 48.4(5) 3_556 . . . ?
O3 C23 C24 C25 -171.8(2) . . . . ?
C28 C23 C24 C25 6.0(4) . . . . ?
O3 C23 C24 C22 11.2(4) . . . . ?
C28 C23 C24 C22 -171.0(2) . . . . ?
C17 C22 C24 C25 87.1(3) . . . . ?
C17 C22 C24 C23 -96.0(3) . . . . ?
C23 C24 C25 C26 -1.7(4) . . . . ?
C22 C24 C25 C26 175.2(3) . . . . ?
C24 C25 C26 C27 -2.5(4) . . . . ?
C24 C25 C26 C29 -179.7(3) . . . . ?
C25 C26 C27 C28 2.7(4) . . . . ?
C29 C26 C27 C28 179.9(3) . . . . ?
C26 C27 C28 C23 1.3(4) . . . . ?
C26 C27 C28 C33 -173.8(3) . . . . ?
O3 C23 C28 C27 172.0(2) . . . . ?
C24 C23 C28 C27 -5.8(4) . . . . ?
O3 C23 C28 C33 -12.9(4) . . . . ?
C24 C23 C28 C33 169.3(3) . . . . ?
C27 C26 C29 C30 126.2(3) . . . . ?
C25 C26 C29 C30 -56.8(4) . . . . ?
C27 C26 C29 C32 6.3(4) . . . . ?
C25 C26 C29 C32 -176.7(3) . . . . ?
C27 C26 C29 C31 -114.0(3) . . . . ?
C25 C26 C29 C31 63.0(4) . . . . ?
C27 C28 C33 C35 -113.3(3) . . . . ?
C23 C28 C33 C35 71.7(4) . . . . ?
Cr1 O4 C34 C35 72.7(3) 3_556 . . . ?
Cr1 O4 C34 C39 -110.0(2) 3_556 . . . ?
Cr1 O4 C34 Na1 -21.7(2) 3_556 . . . ?
O4 C34 C35 C36 -177.2(2) . . . . ?
C39 C34 C35 C36 5.5(4) . . . . ?
Na1 C34 C35 C36 -64.5(2) . . . . ?
O4 C34 C35 C33 10.3(4) . . . . ?
C39 C34 C35 C33 -167.0(2) . . . . ?
Na1 C34 C35 C33 123.1(2) . . . . ?
O4 C34 C35 Na1 -112.7(2) . . . . ?
C39 C34 C35 Na1 70.0(2) . . . . ?
C28 C33 C35 C36 73.1(3) . . . . ?
C28 C33 C35 C34 -114.4(3) . . . . ?
C28 C33 C35 Na1 -25.4(4) . . . . ?
C34 C35 C36 C37 -2.4(4) . . . . ?
C33 C35 C36 C37 170.1(3) . . . . ?
Na1 C35 C36 C37 -63.4(3) . . . . ?
C35 C36 C37 C38 -2.4(4) . . . . ?
C35 C36 C37 C40 -178.2(3) . . . . ?
C35 C36 C37 Na1 63.1(3) . . . . ?
C36 C37 C38 C39 4.1(4) . . . . ?
C40 C37 C38 C39 180.0(3) . . . . ?
Na1 C37 C38 C39 -63.2(3) . . . . ?
C36 C37 C38 Na1 67.3(2) . . . . ?
C40 C37 C38 Na1 -116.8(3) . . . . ?
C37 C38 C39 C34 -1.0(4) . . . . ?
Na1 C38 C39 C34 -66.7(2) . . . . ?
C37 C38 C39 C44 -179.3(3) . . . . ?
Na1 C38 C39 C44 114.9(2) . . . . ?
C37 C38 C39 Na1 65.7(3) . . . . ?
O4 C34 C39 C38 178.8(2) . . . . ?
C35 C34 C39 C38 -3.8(4) . . . . ?
Na1 C34 C39 C38 68.7(2) . . . . ?
O4 C34 C39 C44 -2.8(4) . . . . ?
C35 C34 C39 C44 174.6(2) . . . . ?
Na1 C34 C39 C44 -112.9(2) . . . . ?
O4 C34 C39 Na1 110.1(2) . . . . ?
C35 C34 C39 Na1 -72.6(2) . . . . ?
C38 C37 C40 C43 40.4(4) . . . . ?
C36 C37 C40 C43 -144.0(3) . . . . ?
Na1 C37 C40 C43 -49.5(4) . . . . ?
C38 C37 C40 C41 162.1(3) . . . . ?
C36 C37 C40 C41 -22.3(4) . . . . ?
Na1 C37 C40 C41 72.2(3) . . . . ?
C38 C37 C40 C42 -79.7(4) . . . . ?
C36 C37 C40 C42 95.9(4) . . . . ?
Na1 C37 C40 C42 -169.7(2) . . . . ?
C38 C39 C44 C46 -30.5(4) . . . . ?
C34 C39 C44 C46 151.2(3) . . . . ?
Na1 C39 C44 C46 63.7(3) . . . . ?
Na1 O5 C45 C46 49.7(6) . . . . ?
Na1 O5 C45 C50 -129.9(4) . . . . ?
O5 C45 C46 C47 179.1(3) . . . . ?
C50 C45 C46 C47 -1.3(4) . . . . ?
O5 C45 C46 C44 3.0(4) . . . . ?
C50 C45 C46 C44 -177.4(3) . . . . ?
C39 C44 C46 C47 130.7(3) . . . . ?
C39 C44 C46 C45 -53.3(4) . . . . ?
C45 C46 C47 C48 -0.1(5) . . . . ?
C44 C46 C47 C48 175.9(3) . . . . ?
C46 C47 C48 C49 1.1(5) . . . . ?
C46 C47 C48 C51 -179.1(3) . . . . ?
C47 C48 C49 C50 -0.7(5) . . . . ?
C51 C48 C49 C50 179.5(3) . . . . ?
O5 C45 C50 C49 -178.7(3) . . . . ?
C46 C45 C50 C49 1.7(4) . . . . ?
O5 C45 C50 C55 5.5(4) . . . . ?
C46 C45 C50 C55 -174.1(3) . . . . ?
C48 C49 C50 C45 -0.7(5) . . . . ?
C48 C49 C50 C55 175.2(3) . . . . ?
C49 C48 C51 C52 -105.4(4) . . . . ?
C47 C48 C51 C52 74.8(5) . . . . ?
C49 C48 C51 C54 131.7(5) . . . . ?
C47 C48 C51 C54 -48.2(6) . . . . ?
C49 C48 C51 C53 10.9(5) . . . . ?
C47 C48 C51 C53 -169.0(3) . . . . ?
C45 C50 C55 C57 -95.8(4) . . . . ?
C49 C50 C55 C57 88.5(4) . . . . ?
O6 C56 C57 C58 177.6(3) . . . . ?
C61 C56 C57 C58 -1.3(4) . . . . ?
O6 C56 C57 C55 -5.9(4) . . . . ?
C61 C56 C57 C55 175.2(3) . . . . ?
C50 C55 C57 C56 69.5(4) . . . . ?
C50 C55 C57 C58 -114.1(3) . . . . ?
C56 C57 C58 C59 0.5(5) . . . . ?
C55 C57 C58 C59 -176.1(3) . . . . ?
C57 C58 C59 C60 0.8(5) . . . . ?
C57 C58 C59 C62 179.4(3) . . . . ?
C58 C59 C60 C61 -1.3(5) . . . . ?
C62 C59 C60 C61 180.0(3) . . . . ?
C59 C60 C61 C56 0.5(5) . . . . ?
C59 C60 C61 C66 179.6(3) . . . . ?
O6 C56 C61 C60 -178.1(3) . . . . ?
C57 C56 C61 C60 0.8(4) . . . . ?
O6 C56 C61 C66 2.9(4) . . . . ?
C57 C56 C61 C66 -178.2(3) . . . . ?
C58 C59 C62 C65 -115.2(4) . . . . ?
C60 C59 C62 C65 63.4(5) . . . . ?
C58 C59 C62 C64 125.8(4) . . . . ?
C60 C59 C62 C64 -55.5(5) . . . . ?
C58 C59 C62 C63 4.5(6) . . . . ?
C60 C59 C62 C63 -176.9(4) . . . . ?
C60 C61 C66 C2 -102.0(3) . . . . ?
C56 C61 C66 C2 77.0(3) . . . . ?
C3 C2 C66 C61 83.9(3) . . . . ?
C1 C2 C66 C61 -90.3(3) . . . . ?
C45 O5 Na1 N1 123.7(5) . . . . ?
C45 O5 Na1 O7 -119.5(4) . . . . ?
C45 O5 Na1 N2 122.2(4) . . . . ?
C45 O5 Na1 C34 -49.5(4) . . . . ?
C45 O5 Na1 C39 -32.6(4) . . . . ?
C45 O5 Na1 C38 -4.0(4) . . . . ?
C45 O5 Na1 C35 -38.6(4) . . . . ?
C45 O5 Na1 C37 5.5(4) . . . . ?
Cr1 O7 Na1 N1 -75.67(13) 3_556 . . . ?
Cr1 O7 Na1 N1 52.27(14) . . . . ?
Cr1 O7 Na1 O5 122.41(11) 3_556 . . . ?
Cr1 O7 Na1 O5 -109.64(11) . . . . ?
Cr1 O7 Na1 N2 -170.17(11) 3_556 . . . ?
Cr1 O7 Na1 N2 -42.23(15) . . . . ?
Cr1 O7 Na1 C34 32.40(10) 3_556 . . . ?
Cr1 O7 Na1 C34 160.35(12) . . . . ?
Cr1 O7 Na1 C39 58.43(10) 3_556 . . . ?
Cr1 O7 Na1 C39 -173.63(11) . . . . ?
Cr1 O7 Na1 C38 61.83(12) 3_556 . . . ?
Cr1 O7 Na1 C38 -170.22(10) . . . . ?
Cr1 O7 Na1 C35 11.60(10) 3_556 . . . ?
Cr1 O7 Na1 C35 139.54(11) . . . . ?
Cr1 O7 Na1 C37 40.28(14) 3_556 . . . ?
Cr1 O7 Na1 C37 168.22(10) . . . . ?
O4 C34 Na1 N1 99.0(2) . . . . ?
C35 C34 Na1 N1 -21.2(2) . . . . ?
C39 C34 Na1 N1 -143.49(18) . . . . ?
O4 C34 Na1 O5 -83.36(19) . . . . ?
C35 C34 Na1 O5 156.43(17) . . . . ?
C39 C34 Na1 O5 34.16(17) . . . . ?
O4 C34 Na1 O7 -7.50(17) . . . . ?
C35 C34 Na1 O7 -127.71(18) . . . . ?
C39 C34 Na1 O7 110.02(17) . . . . ?
O4 C34 Na1 N2 -106.1(4) . . . . ?
C35 C34 Na1 N2 133.7(3) . . . . ?
C39 C34 Na1 N2 11.4(4) . . . . ?
O4 C34 Na1 C39 -117.5(3) . . . . ?
C35 C34 Na1 C39 122.3(3) . . . . ?
O4 C34 Na1 C38 -147.5(2) . . . . ?
C35 C34 Na1 C38 92.25(18) . . . . ?
C39 C34 Na1 C38 -30.02(16) . . . . ?
O4 C34 Na1 C35 120.2(3) . . . . ?
C39 C34 Na1 C35 -122.3(3) . . . . ?
O4 C34 Na1 C37 -179.6(2) . . . . ?
C35 C34 Na1 C37 60.19(16) . . . . ?
C39 C34 Na1 C37 -62.08(17) . . . . ?
C38 C39 Na1 N1 -74.9(2) . . . . ?
C34 C39 Na1 N1 49.4(2) . . . . ?
C44 C39 Na1 N1 164.1(2) . . . . ?
C38 C39 Na1 O5 94.73(18) . . . . ?
C34 C39 Na1 O5 -140.95(19) . . . . ?
C44 C39 Na1 O5 -26.2(2) . . . . ?
C38 C39 Na1 O7 172.64(17) . . . . ?
C34 C39 Na1 O7 -63.05(16) . . . . ?
C44 C39 Na1 O7 51.7(2) . . . . ?
C38 C39 Na1 N2 61.1(2) . . . . ?
C34 C39 Na1 N2 -174.54(19) . . . . ?
C44 C39 Na1 N2 -59.8(3) . . . . ?
C38 C39 Na1 C34 -124.3(3) . . . . ?
C44 C39 Na1 C34 114.7(3) . . . . ?
C34 C39 Na1 C38 124.3(3) . . . . ?
C44 C39 Na1 C38 -121.0(3) . . . . ?
C38 C39 Na1 C35 -93.05(19) . . . . ?
C34 C39 Na1 C35 31.27(15) . . . . ?
C44 C39 Na1 C35 146.0(3) . . . . ?
C38 C39 Na1 C37 -27.95(16) . . . . ?
C34 C39 Na1 C37 96.37(18) . . . . ?
C44 C39 Na1 C37 -148.9(2) . . . . ?
C39 C38 Na1 N1 124.56(18) . . . . ?
C37 C38 Na1 N1 -4.4(2) . . . . ?
C39 C38 Na1 O5 -73.01(17) . . . . ?
C37 C38 Na1 O5 158.1(2) . . . . ?
C39 C38 Na1 O7 -7.58(18) . . . . ?
C37 C38 Na1 O7 -136.49(17) . . . . ?
C39 C38 Na1 N2 -133.43(18) . . . . ?
C37 C38 Na1 N2 97.7(2) . . . . ?
C39 C38 Na1 C34 31.25(16) . . . . ?
C37 C38 Na1 C34 -97.66(19) . . . . ?
C37 C38 Na1 C39 -128.9(3) . . . . ?
C39 C38 Na1 C35 65.11(17) . . . . ?
C37 C38 Na1 C35 -63.80(17) . . . . ?
C39 C38 Na1 C37 128.9(3) . . . . ?
C36 C35 Na1 N1 -72.49(18) . . . . ?
C34 C35 Na1 N1 160.66(18) . . . . ?
C33 C35 Na1 N1 46.7(2) . . . . ?
C36 C35 Na1 O5 101.92(18) . . . . ?
C34 C35 Na1 O5 -24.92(18) . . . . ?
C33 C35 Na1 O5 -138.9(2) . . . . ?
C36 C35 Na1 O7 174.70(17) . . . . ?
C34 C35 Na1 O7 47.85(17) . . . . ?
C33 C35 Na1 O7 -66.1(2) . . . . ?
C36 C35 Na1 N2 -0.3(4) . . . . ?
C34 C35 Na1 N2 -127.1(3) . . . . ?
C33 C35 Na1 N2 118.9(4) . . . . ?
C36 C35 Na1 C34 126.8(3) . . . . ?
C33 C35 Na1 C34 -114.0(3) . . . . ?
C36 C35 Na1 C39 94.61(19) . . . . ?
C34 C35 Na1 C39 -32.23(16) . . . . ?
C33 C35 Na1 C39 -146.2(3) . . . . ?
C36 C35 Na1 C38 61.13(17) . . . . ?
C34 C35 Na1 C38 -65.72(17) . . . . ?
C33 C35 Na1 C38 -179.7(3) . . . . ?
C36 C35 Na1 C37 27.95(16) . . . . ?
C34 C35 Na1 C37 -98.89(19) . . . . ?
C33 C35 Na1 C37 147.1(3) . . . . ?
C38 C37 Na1 N1 176.32(19) . . . . ?
C36 C37 Na1 N1 54.10(19) . . . . ?
C40 C37 Na1 N1 -65.9(2) . . . . ?
C38 C37 Na1 O5 -20.21(18) . . . . ?
C36 C37 Na1 O5 -142.43(18) . . . . ?
C40 C37 Na1 O5 97.5(2) . . . . ?
C38 C37 Na1 O7 53.0(2) . . . . ?
C36 C37 Na1 O7 -69.3(2) . . . . ?
C40 C37 Na1 O7 170.7(2) . . . . ?
C38 C37 Na1 N2 -95.5(2) . . . . ?
C36 C37 Na1 N2 142.31(18) . . . . ?
C40 C37 Na1 N2 22.3(3) . . . . ?
C38 C37 Na1 C34 61.92(17) . . . . ?
C36 C37 Na1 C34 -60.30(17) . . . . ?
C40 C37 Na1 C34 179.7(3) . . . . ?
C38 C37 Na1 C39 28.16(16) . . . . ?
C36 C37 Na1 C39 -94.06(19) . . . . ?
C40 C37 Na1 C39 145.9(3) . . . . ?
C36 C37 Na1 C38 -122.2(3) . . . . ?
C40 C37 Na1 C38 117.7(3) . . . . ?
C38 C37 Na1 C35 94.44(19) . . . . ?
C36 C37 Na1 C35 -27.78(16) . . . . ?
C40 C37 Na1 C35 -147.8(3) . . . . ?
O5 Na1 N1 C67 71.4(11) . . . . ?
O7 Na1 N1 C67 -39.5(10) . . . . ?
N2 Na1 N1 C67 72.8(10) . . . . ?
C34 Na1 N1 C67 -116.0(10) . . . . ?
C39 Na1 N1 C67 -138.4(9) . . . . ?
C38 Na1 N1 C67 -169.1(9) . . . . ?
C35 Na1 N1 C67 -125.3(10) . . . . ?
C37 Na1 N1 C67 -171.0(10) . . . . ?
N1 Na1 N2 C69 -97.0(7) . . . . ?
O5 Na1 N2 C69 82.5(7) . . . . ?
O7 Na1 N2 C69 15.7(8) . . . . ?
C34 Na1 N2 C69 105.9(8) . . . . ?
C39 Na1 N2 C69 112.9(7) . . . . ?
C38 Na1 N2 C69 138.6(7) . . . . ?
C35 Na1 N2 C69 -169.8(6) . . . . ?
C37 Na1 N2 C69 167.8(7) . . . . ?
